data_7123658
loop_
_publ_author_name
'Wang, Yuzhong'
'Maxi, Nirva A.'
'Xie, Yaoming'
'Wei, Pingrong'
'Schaefer, Henry F.'
'Robinson, Gregory'

_publ_section_title
;
 Lewis base-complexed magnesium dithiolenes
;
_journal_name_full 'Chemical Communications'
_journal_paper_doi 10.1039/C9CC03427G
_journal_year 2019
_chemical_formula_sum 'C56 H82 Mg N6 S3'
_chemical_formula_weight 959.76
_space_group_crystal_system monoclinic
_space_group_IT_number 14
_space_group_name_Hall '-P 2yn'
_space_group_name_H-M_alt 'P 1 21/n 1'
_symmetry_space_group_name_Hall '-P 2yn'
_symmetry_space_group_name_H-M 'P 1 21/n 1'
_atom_sites_solution_hydrogens geom
_audit_creation_method SHELXL-2014/7
_audit_update_record
;
2019-04-10 deposited with the CCDC.    2019-06-14 downloaded from the CCDC.
;
_cell_angle_alpha 90
_cell_angle_beta 93.047(2)
_cell_angle_gamma 90
_cell_formula_units_Z 4
_cell_length_a 15.5287(7)
_cell_length_b 20.6762(10)
_cell_length_c 18.7622(9)
_cell_measurement_reflns_used 9297
_cell_measurement_temperature 297(2)
_cell_measurement_theta_max 27.46
_cell_measurement_theta_min 2.37
_cell_volume 6015.5(5)
_computing_cell_refinement 'Bruker SAINT'
_computing_data_collection 'Bruker APEX3'
_computing_data_reduction 'Bruker SAINT'
_computing_molecular_graphics 'Bruker SHELXTL'
_computing_publication_material 'Bruker SHELXTL'
_computing_structure_refinement 'SHELXL-2014/7 (Sheldrick, 2014)'
_computing_structure_solution 'SHELXS-97 (Sheldrick 2008)'
_diffrn_ambient_temperature 297(2)
_diffrn_measured_fraction_theta_full 0.999
_diffrn_measured_fraction_theta_max 0.999
_diffrn_measurement_device_type 'Bruker D8 Quest PHOTON 100 CMOS'
_diffrn_measurement_method 'Omega/phi scans'
_diffrn_radiation_type MoK\a
_diffrn_radiation_wavelength 0.71073
_diffrn_reflns_av_R_equivalents 0.0900
_diffrn_reflns_av_unetI/netI 0.0442
_diffrn_reflns_Laue_measured_fraction_full 0.999
_diffrn_reflns_Laue_measured_fraction_max 0.999
_diffrn_reflns_limit_h_max 19
_diffrn_reflns_limit_h_min -19
_diffrn_reflns_limit_k_max 25
_diffrn_reflns_limit_k_min -25
_diffrn_reflns_limit_l_max 23
_diffrn_reflns_limit_l_min -23
_diffrn_reflns_number 175989
_diffrn_reflns_point_group_measured_fraction_full 0.999
_diffrn_reflns_point_group_measured_fraction_max 0.999
_diffrn_reflns_theta_full 25.242
_diffrn_reflns_theta_max 26.000
_diffrn_reflns_theta_min 2.250
_diffrn_source Imus
_exptl_absorpt_coefficient_mu 0.171
_exptl_absorpt_correction_T_max 0.7457
_exptl_absorpt_correction_T_min 0.6223
_exptl_absorpt_correction_type multi-scan
_exptl_absorpt_process_details 'BRUKER SADABS'
_exptl_crystal_colour yellow
_exptl_crystal_density_diffrn 1.060
_exptl_crystal_description plate
_exptl_crystal_F_000 2080
_exptl_crystal_size_max 0.280
_exptl_crystal_size_mid 0.210
_exptl_crystal_size_min 0.120
_refine_diff_density_max 0.286
_refine_diff_density_min -0.181
_refine_diff_density_rms 0.036
_refine_ls_extinction_method none
_refine_ls_goodness_of_fit_ref 1.039
_refine_ls_hydrogen_treatment constr
_refine_ls_matrix_type full
_refine_ls_number_parameters 669
_refine_ls_number_reflns 11797
_refine_ls_number_restraints 355
_refine_ls_restrained_S_all 1.056
_refine_ls_R_factor_all 0.1244
_refine_ls_R_factor_gt 0.0628
_refine_ls_shift/su_max 0.000
_refine_ls_shift/su_mean 0.000
_refine_ls_structure_factor_coef Fsqd
_refine_ls_weighting_details 'w=1/[\s^2^(Fo^2^)+(0.0592P)^2^+2.5708P] where P=(Fo^2^+2Fc^2^)/3'
_refine_ls_weighting_scheme calc
_refine_ls_wR_factor_gt 0.1318
_refine_ls_wR_factor_ref 0.1597
_reflns_Friedel_coverage 0.000
_reflns_number_gt 6903
_reflns_number_total 11797
_reflns_threshold_expression 'I > 2\s(I)'
_cod_data_source_file c9cc03427g2.cif
_cod_data_source_block j1_a_CCDC2
_cod_database_code 7123658
_shelx_shelxl_version_number 2014/7
_shelx_space_group_comment
;
The symmetry employed for this shelxl refinement is uniquely defined
by the following loop, which should always be used as a source of
symmetry information in preference to the above space-group names.
They are only intended as comments.
;
_shelx_estimated_absorpt_t_min 0.954
_shelx_estimated_absorpt_t_max 0.980

loop_
_space_group_symop_operation_xyz
'x, y, z'
'-x+1/2, y+1/2, -z+1/2'
'-x, -y, -z'
'x-1/2, -y-1/2, z-1/2'

loop_
_atom_site_label
_atom_site_type_symbol
_atom_site_fract_x
_atom_site_fract_y
_atom_site_fract_z
_atom_site_U_iso_or_equiv
_atom_site_adp_type
_atom_site_occupancy
_atom_site_site_symmetry_order
_atom_site_calc_flag
_atom_site_refinement_flags_posn
_atom_site_refinement_flags_adp
_atom_site_refinement_flags_occupancy
_atom_site_disorder_assembly
_atom_site_disorder_group
Mg1 Mg 0.49680(6) 0.45151(4) 0.75189(5) 0.0666(3) Uani 1 1 d . . . . .
S1 S 0.58436(6) 0.12852(4) 0.72621(4) 0.0788(3) Uani 1 1 d . . . . .
S2 S 0.47266(5) 0.35923(4) 0.83033(4) 0.0652(2) Uani 1 1 d . . . . .
S3 S 0.55618(5) 0.38546(3) 0.65787(4) 0.0620(2) Uani 1 1 d . . . . .
N1 N 0.52325(12) 0.23825(9) 0.78565(10) 0.0473(5) Uani 1 1 d . . . . .
N2 N 0.57427(12) 0.25398(9) 0.68254(10) 0.0467(5) Uani 1 1 d . . . . .
C1 C 0.56030(15) 0.20739(12) 0.73143(13) 0.0495(6) Uani 1 1 d . . . . .
C2 C 0.51505(15) 0.30477(11) 0.77083(13) 0.0457(6) Uani 1 1 d . . . . .
C3 C 0.54692(15) 0.31457(11) 0.70636(13) 0.0449(6) Uani 1 1 d . . . . .
C4 C 0.61012(17) 0.24156(12) 0.61487(13) 0.0522(6) Uani 1 1 d . . . . .
C5 C 0.69716(19) 0.25369(13) 0.60787(15) 0.0618(7) Uani 1 1 d . . . . .
C6 C 0.7294(2) 0.24227(16) 0.54099(19) 0.0836(10) Uani 1 1 d . . . . .
H6 H 0.7872 0.2504 0.5339 0.100 Uiso 1 1 calc R U . . .
C7 C 0.6771(3) 0.21929(18) 0.48571(19) 0.0971(12) Uani 1 1 d . . . . .
H7 H 0.6997 0.2116 0.4416 0.117 Uiso 1 1 calc R U . . .
C8 C 0.5929(3) 0.20775(17) 0.49466(17) 0.0885(10) Uani 1 1 d . . . . .
H8 H 0.5585 0.1922 0.4563 0.106 Uiso 1 1 calc R U . . .
C9 C 0.5561(2) 0.21845(14) 0.55953(15) 0.0679(8) Uani 1 1 d D . . . .
C10 C 0.4621(5) 0.2081(9) 0.5708(12) 0.092(4) Uani 0.66(5) 1 d D U P A 1
H10 H 0.4515 0.2146 0.6214 0.111 Uiso 0.66(5) 1 calc R U P A 1
C11 C 0.4122(13) 0.2591(9) 0.5257(14) 0.129(5) Uani 0.66(5) 1 d D U P A 1
H11A H 0.3515 0.2541 0.5315 0.194 Uiso 0.66(5) 1 calc R U P A 1
H11B H 0.4300 0.3016 0.5411 0.194 Uiso 0.66(5) 1 calc R U P A 1
H11C H 0.4239 0.2536 0.4763 0.194 Uiso 0.66(5) 1 calc R U P A 1
C12 C 0.4361(17) 0.1395(8) 0.5490(16) 0.156(7) Uani 0.66(5) 1 d D U P A 1
H12A H 0.3759 0.1332 0.5563 0.233 Uiso 0.66(5) 1 calc R U P A 1
H12B H 0.4463 0.1331 0.4994 0.233 Uiso 0.66(5) 1 calc R U P A 1
H12C H 0.4696 0.1090 0.5773 0.233 Uiso 0.66(5) 1 calc R U P A 1
C10' C 0.4623(10) 0.2030(14) 0.562(2) 0.080(7) Uani 0.34(5) 1 d D U P A 2
H10' H 0.4562 0.1919 0.6123 0.096 Uiso 0.34(5) 1 calc R U P A 2
C11' C 0.399(2) 0.2597(14) 0.550(2) 0.109(8) Uani 0.34(5) 1 d D U P A 2
H11D H 0.3412 0.2442 0.5530 0.164 Uiso 0.34(5) 1 calc R U P A 2
H11E H 0.4107 0.2918 0.5864 0.164 Uiso 0.34(5) 1 calc R U P A 2
H11F H 0.4062 0.2783 0.5041 0.164 Uiso 0.34(5) 1 calc R U P A 2
C12' C 0.424(3) 0.1443(16) 0.523(3) 0.137(10) Uani 0.34(5) 1 d D U P A 2
H12D H 0.3635 0.1418 0.5299 0.206 Uiso 0.34(5) 1 calc R U P A 2
H12E H 0.4327 0.1485 0.4725 0.206 Uiso 0.34(5) 1 calc R U P A 2
H12F H 0.4521 0.1058 0.5405 0.206 Uiso 0.34(5) 1 calc R U P A 2
C13 C 0.75501(19) 0.27666(16) 0.67009(18) 0.0774(9) Uani 1 1 d . . . . .
H13 H 0.7174 0.2908 0.7074 0.093 Uiso 1 1 calc R U . . .
C14 C 0.8099(3) 0.3341(2) 0.6516(3) 0.1300(16) Uani 1 1 d . . . . .
H14A H 0.8453 0.3467 0.6928 0.195 Uiso 1 1 calc R U . . .
H14B H 0.8460 0.3226 0.6136 0.195 Uiso 1 1 calc R U . . .
H14C H 0.7733 0.3696 0.6367 0.195 Uiso 1 1 calc R U . . .
C15 C 0.8095(3) 0.2215(2) 0.7009(3) 0.1386(17) Uani 1 1 d . . . . .
H15A H 0.8457 0.2371 0.7402 0.208 Uiso 1 1 calc R U . . .
H15B H 0.7725 0.1880 0.7171 0.208 Uiso 1 1 calc R U . . .
H15C H 0.8447 0.2045 0.6647 0.208 Uiso 1 1 calc R U . . .
C16 C 0.49568(17) 0.20762(12) 0.84901(13) 0.0548(7) Uani 1 1 d . . . . .
C17 C 0.5540(2) 0.20103(15) 0.90643(15) 0.0712(8) Uani 1 1 d . . . . .
C18 C 0.5248(3) 0.1722(2) 0.96750(18) 0.1010(12) Uani 1 1 d . . . . .
H18 H 0.5627 0.1665 1.0070 0.121 Uiso 1 1 calc R U . . .
C19 C 0.4417(3) 0.1523(2) 0.9704(2) 0.1095(14) Uani 1 1 d . . . . .
H19 H 0.4233 0.1339 1.0121 0.131 Uiso 1 1 calc R U . . .
C20 C 0.3850(2) 0.15898(18) 0.9127(2) 0.0933(11) Uani 1 1 d . . . . .
H20 H 0.3285 0.1448 0.9155 0.112 Uiso 1 1 calc R U . . .
C21 C 0.41080(19) 0.18681(15) 0.84961(15) 0.0674(8) Uani 1 1 d . . . . .
C22 C 0.34819(19) 0.19237(17) 0.78544(18) 0.0801(9) Uani 1 1 d . . . . .
H22 H 0.3758 0.2189 0.7499 0.096 Uiso 1 1 calc R U . . .
C23 C 0.2647(2) 0.2261(2) 0.8028(2) 0.1157(14) Uani 1 1 d . . . . .
H23A H 0.2271 0.2285 0.7606 0.174 Uiso 1 1 calc R U . . .
H23B H 0.2370 0.2021 0.8389 0.174 Uiso 1 1 calc R U . . .
H23C H 0.2773 0.2690 0.8200 0.174 Uiso 1 1 calc R U . . .
C24 C 0.3300(3) 0.1266(2) 0.7518(3) 0.1339(16) Uani 1 1 d . . . . .
H24A H 0.2901 0.1315 0.7113 0.201 Uiso 1 1 calc R U . . .
H24B H 0.3828 0.1082 0.7368 0.201 Uiso 1 1 calc R U . . .
H24C H 0.3055 0.0986 0.7861 0.201 Uiso 1 1 calc R U . . .
C25 C 0.6458(2) 0.22441(19) 0.90484(18) 0.0869(10) Uani 1 1 d . . . . .
H25 H 0.6527 0.2440 0.8579 0.104 Uiso 1 1 calc R U . . .
C26 C 0.7104(3) 0.1694(2) 0.9131(2) 0.1294(16) Uani 1 1 d . . . . .
H26A H 0.7678 0.1863 0.9118 0.194 Uiso 1 1 calc R U . . .
H26B H 0.7037 0.1480 0.9579 0.194 Uiso 1 1 calc R U . . .
H26C H 0.7003 0.1390 0.8748 0.194 Uiso 1 1 calc R U . . .
C27 C 0.6658(3) 0.2763(2) 0.9607(3) 0.1324(16) Uani 1 1 d . . . . .
H27A H 0.7246 0.2900 0.9581 0.199 Uiso 1 1 calc R U . . .
H27B H 0.6282 0.3126 0.9519 0.199 Uiso 1 1 calc R U . . .
H27C H 0.6573 0.2591 1.0073 0.199 Uiso 1 1 calc R U . . .
N3 N 0.53629(17) 0.55911(12) 0.87215(13) 0.0717(7) Uani 1 1 d . . . . .
N4 N 0.65574(18) 0.51818(12) 0.84437(14) 0.0786(7) Uani 1 1 d D . . . .
C28 C 0.5715(2) 0.51900(14) 0.82426(17) 0.0760(9) Uani 1 1 d . . . . .
C29 C 0.5986(2) 0.58211(15) 0.92176(16) 0.0765(9) Uani 1 1 d . . . . .
C30 C 0.6736(2) 0.55629(16) 0.90402(17) 0.0785(9) Uani 1 1 d . . . . .
C31 C 0.7245(3) 0.4829(2) 0.8061(2) 0.1303(16) Uani 1 1 d D U . . .
H31 H 0.7757 0.5019 0.8307 0.156 Uiso 1 1 calc R U . . .
C32 C 0.7333(3) 0.4164(2) 0.8325(3) 0.161(2) Uani 1 1 d D . . . .
H32A H 0.7210 0.4151 0.8821 0.242 Uiso 1 1 calc R U . . .
H32B H 0.6936 0.3888 0.8059 0.242 Uiso 1 1 calc R U . . .
H32C H 0.7912 0.4015 0.8270 0.242 Uiso 1 1 calc R U . . .
C33 C 0.7374(3) 0.5056(2) 0.7344(3) 0.1523(19) Uani 1 1 d D U . . .
H33A H 0.7273 0.5514 0.7320 0.228 Uiso 1 1 calc R U . . .
H33B H 0.7955 0.4966 0.7224 0.228 Uiso 1 1 calc R U . . .
H33C H 0.6980 0.4839 0.7013 0.228 Uiso 1 1 calc R U . . .
C34 C 0.7623(3) 0.5643(2) 0.9387(2) 0.1109(13) Uani 1 1 d . . . . .
H34A H 0.7588 0.5886 0.9821 0.166 Uiso 1 1 calc R U . . .
H34B H 0.7981 0.5869 0.9069 0.166 Uiso 1 1 calc R U . . .
H34C H 0.7866 0.5225 0.9494 0.166 Uiso 1 1 calc R U . . .
C35 C 0.5823(3) 0.6281(2) 0.98134(19) 0.1083(13) Uani 1 1 d . . . . .
H35A H 0.6325 0.6303 1.0134 0.163 Uiso 1 1 calc R U . . .
H35B H 0.5340 0.6131 1.0067 0.163 Uiso 1 1 calc R U . . .
H35C H 0.5699 0.6702 0.9620 0.163 Uiso 1 1 calc R U . . .
C36 C 0.4436(2) 0.57333(18) 0.8685(2) 0.0946(11) Uani 1 1 d . . . . .
H36 H 0.4202 0.5518 0.8251 0.114 Uiso 1 1 calc R U . . .
C37 C 0.4252(3) 0.6446(2) 0.8571(2) 0.1274(15) Uani 1 1 d . . . . .
H37A H 0.3641 0.6517 0.8550 0.191 Uiso 1 1 calc R U . . .
H37B H 0.4517 0.6690 0.8959 0.191 Uiso 1 1 calc R U . . .
H37C H 0.4483 0.6583 0.8131 0.191 Uiso 1 1 calc R U . . .
C38 C 0.3982(3) 0.5431(3) 0.9285(3) 0.1455(18) Uani 1 1 d . . . . .
H38A H 0.3379 0.5537 0.9239 0.218 Uiso 1 1 calc R U . . .
H38B H 0.4051 0.4970 0.9269 0.218 Uiso 1 1 calc R U . . .
H38C H 0.4224 0.5593 0.9732 0.218 Uiso 1 1 calc R U . . .
N5 N 0.42084(16) 0.54825(11) 0.63412(13) 0.0656(6) Uani 1 1 d . . . . .
N6 N 0.31946(16) 0.48393(11) 0.65802(14) 0.0701(7) Uani 1 1 d . . . . .
C39 C 0.39857(19) 0.50324(13) 0.68244(16) 0.0647(7) Uani 1 1 d . . . . .
C40 C 0.3569(2) 0.55550(15) 0.57996(16) 0.0727(9) Uani 1 1 d . . . . .
C41 C 0.2937(2) 0.51437(16) 0.59483(17) 0.0765(9) Uani 1 1 d . . . . .
C42 C 0.2657(2) 0.43476(18) 0.6921(2) 0.0973(11) Uani 1 1 d . . . . .
H42 H 0.2068 0.4413 0.6719 0.117 Uiso 1 1 calc R U . . .
C43 C 0.2921(3) 0.36798(17) 0.6685(2) 0.1143(14) Uani 1 1 d . . . . .
H43A H 0.2573 0.3361 0.6905 0.171 Uiso 1 1 calc R U . . .
H43B H 0.2840 0.3647 0.6175 0.171 Uiso 1 1 calc R U . . .
H43C H 0.3517 0.3608 0.6824 0.171 Uiso 1 1 calc R U . . .
C44 C 0.2614(3) 0.4445(2) 0.7699(2) 0.1157(14) Uani 1 1 d . . . . .
H44A H 0.2259 0.4116 0.7893 0.174 Uiso 1 1 calc R U . . .
H44B H 0.3184 0.4422 0.7922 0.174 Uiso 1 1 calc R U . . .
H44C H 0.2370 0.4863 0.7788 0.174 Uiso 1 1 calc R U . . .
C45 C 0.2109(3) 0.5003(2) 0.5537(2) 0.1195(14) Uani 1 1 d . . . . .
H45A H 0.1634 0.5124 0.5816 0.179 Uiso 1 1 calc R U . . .
H45B H 0.2075 0.4549 0.5431 0.179 Uiso 1 1 calc R U . . .
H45C H 0.2085 0.5245 0.5100 0.179 Uiso 1 1 calc R U . . .
C46 C 0.3593(3) 0.60130(19) 0.51874(19) 0.1122(13) Uani 1 1 d . . . . .
H46A H 0.3160 0.5893 0.4827 0.168 Uiso 1 1 calc R U . . .
H46B H 0.4151 0.5996 0.4991 0.168 Uiso 1 1 calc R U . . .
H46C H 0.3484 0.6444 0.5350 0.168 Uiso 1 1 calc R U . . .
C47 C 0.5048(2) 0.58075(16) 0.6405(2) 0.0889(10) Uani 1 1 d . . . . .
H47 H 0.5333 0.5652 0.6851 0.107 Uiso 1 1 calc R U . . .
C48 C 0.5626(2) 0.5604(2) 0.5810(2) 0.1228(15) Uani 1 1 d . . . . .
H48A H 0.6169 0.5825 0.5868 0.184 Uiso 1 1 calc R U . . .
H48B H 0.5721 0.5146 0.5833 0.184 Uiso 1 1 calc R U . . .
H48C H 0.5351 0.5714 0.5356 0.184 Uiso 1 1 calc R U . . .
C49 C 0.4955(3) 0.65362(18) 0.6490(2) 0.1193(14) Uani 1 1 d . . . . .
H49A H 0.5516 0.6731 0.6530 0.179 Uiso 1 1 calc R U . . .
H49B H 0.4636 0.6709 0.6081 0.179 Uiso 1 1 calc R U . . .
H49C H 0.4653 0.6627 0.6912 0.179 Uiso 1 1 calc R U . . .
C50 C 1.0034(5) 0.4447(3) 0.6887(3) 0.099(2) Uani 0.711(6) 1 d DG U P B 1
C51 C 1.0323(5) 0.3847(5) 0.6663(3) 0.098(2) Uani 0.711(6) 1 d DG U P B 1
H51 H 1.0381 0.3769 0.6180 0.118 Uiso 0.711(6) 1 calc R U P B 1
C52 C 1.0525(5) 0.3366(2) 0.7161(5) 0.112(3) Uani 0.711(6) 1 d DG U P B 1
H52 H 1.0718 0.2965 0.7012 0.135 Uiso 0.711(6) 1 calc R U P B 1
C53 C 1.0438(6) 0.3484(3) 0.7883(5) 0.130(3) Uani 0.711(6) 1 d DG U P B 1
H53 H 1.0573 0.3162 0.8217 0.156 Uiso 0.711(6) 1 calc R U P B 1
C54 C 1.0149(5) 0.4083(5) 0.81072(19) 0.151(3) Uani 0.711(6) 1 d DG U P B 1
H54 H 1.0091 0.4162 0.8590 0.181 Uiso 0.711(6) 1 calc R U P B 1
C55 C 0.9947(5) 0.4564(2) 0.7609(4) 0.116(2) Uani 0.711(6) 1 d DG U P B 1
H55 H 0.9754 0.4965 0.7759 0.139 Uiso 0.711(6) 1 calc R U P B 1
C56 C 0.9778(4) 0.4958(3) 0.6385(4) 0.138(3) Uani 0.711(6) 1 d D U P B 1
H56A H 0.9975 0.4854 0.5922 0.207 Uiso 0.711(6) 1 calc R U P B 1
H56B H 1.0031 0.5360 0.6545 0.207 Uiso 0.711(6) 1 calc R U P B 1
H56C H 0.9162 0.4997 0.6357 0.207 Uiso 0.711(6) 1 calc R U P B 1
C50' C 1.0171(15) 0.4396(10) 0.7918(10) 0.145(6) Uani 0.289(6) 1 d DG U P B 2
C51' C 1.0082(12) 0.4636(5) 0.7226(14) 0.118(5) Uani 0.289(6) 1 d DG U P B 2
H51' H 0.9963 0.5072 0.7149 0.142 Uiso 0.289(6) 1 calc R U P B 2
C52' C 1.0172(12) 0.4224(11) 0.6649(7) 0.121(6) Uani 0.289(6) 1 d DG U P B 2
H52' H 1.0113 0.4384 0.6186 0.145 Uiso 0.289(6) 1 calc R U P B 2
C53' C 1.0351(13) 0.3572(9) 0.6765(8) 0.107(5) Uani 0.289(6) 1 d DG U P B 2
H53' H 1.0411 0.3297 0.6379 0.129 Uiso 0.289(6) 1 calc R U P B 2
C54' C 1.0439(16) 0.3333(5) 0.7457(12) 0.117(6) Uani 0.289(6) 1 d DG U P B 2
H54' H 1.0559 0.2897 0.7534 0.141 Uiso 0.289(6) 1 calc R U P B 2
C55' C 1.0349(17) 0.3744(12) 0.8034(6) 0.142(6) Uani 0.289(6) 1 d DG U P B 2
H55' H 1.0408 0.3584 0.8497 0.170 Uiso 0.289(6) 1 calc R U P B 2
C56' C 1.0166(17) 0.4699(12) 0.8628(10) 0.234(11) Uani 0.289(6) 1 d D U P B 2
H56D H 1.0653 0.4549 0.8918 0.351 Uiso 0.289(6) 1 calc R U P B 2
H56E H 0.9644 0.4586 0.8850 0.351 Uiso 0.289(6) 1 calc R U P B 2
H56F H 1.0198 0.5161 0.8579 0.351 Uiso 0.289(6) 1 calc R U P B 2

loop_
_atom_site_aniso_label
_atom_site_aniso_U_11
_atom_site_aniso_U_22
_atom_site_aniso_U_33
_atom_site_aniso_U_23
_atom_site_aniso_U_13
_atom_site_aniso_U_12
Mg1 0.0812(7) 0.0485(5) 0.0691(6) 0.0001(4) -0.0051(5) 0.0049(5)
S1 0.1130(7) 0.0484(4) 0.0776(5) 0.0076(4) 0.0281(5) 0.0144(4)
S2 0.0843(5) 0.0585(4) 0.0540(4) -0.0010(3) 0.0147(4) 0.0150(4)
S3 0.0765(5) 0.0493(4) 0.0613(4) 0.0123(3) 0.0143(4) -0.0022(3)
N1 0.0523(12) 0.0482(12) 0.0423(11) 0.0077(9) 0.0097(10) 0.0030(10)
N2 0.0503(12) 0.0467(12) 0.0439(11) 0.0045(10) 0.0101(9) -0.0001(9)
C1 0.0513(15) 0.0495(15) 0.0483(15) 0.0046(12) 0.0073(12) -0.0006(12)
C2 0.0459(14) 0.0430(14) 0.0484(14) 0.0030(11) 0.0038(11) 0.0005(11)
C3 0.0430(14) 0.0439(14) 0.0480(14) 0.0028(11) 0.0054(11) -0.0020(11)
C4 0.0650(18) 0.0480(15) 0.0449(15) 0.0077(12) 0.0138(13) 0.0062(13)
C5 0.0683(19) 0.0579(17) 0.0607(17) 0.0068(14) 0.0184(15) 0.0083(14)
C6 0.091(2) 0.080(2) 0.085(2) 0.0170(19) 0.046(2) 0.0202(19)
C7 0.145(4) 0.092(3) 0.057(2) 0.0061(19) 0.036(2) 0.032(3)
C8 0.126(3) 0.088(2) 0.052(2) -0.0012(17) 0.003(2) 0.013(2)
C9 0.089(2) 0.0679(19) 0.0473(17) 0.0018(14) 0.0032(16) 0.0050(16)
C10 0.081(8) 0.123(8) 0.071(8) -0.014(6) -0.016(5) -0.011(6)
C11 0.074(6) 0.176(10) 0.138(11) 0.034(9) 0.002(7) 0.013(6)
C12 0.156(12) 0.146(7) 0.161(17) -0.003(8) -0.023(10) -0.064(8)
C10' 0.100(15) 0.093(12) 0.045(9) -0.007(8) 0.001(9) -0.025(9)
C11' 0.082(12) 0.127(11) 0.120(17) -0.042(13) 0.021(11) -0.004(9)
C12' 0.131(14) 0.120(12) 0.15(2) -0.050(15) -0.053(16) -0.008(12)
C13 0.0528(17) 0.093(2) 0.087(2) 0.0018(19) 0.0181(17) -0.0005(17)
C14 0.096(3) 0.137(4) 0.157(4) 0.007(3) 0.006(3) -0.042(3)
C15 0.138(4) 0.137(4) 0.135(4) 0.004(3) -0.048(3) 0.019(3)
C16 0.0633(18) 0.0532(16) 0.0491(16) 0.0107(12) 0.0139(14) 0.0071(13)
C17 0.079(2) 0.082(2) 0.0525(17) 0.0174(15) 0.0091(16) 0.0126(17)
C18 0.108(3) 0.135(3) 0.060(2) 0.034(2) 0.007(2) 0.010(3)
C19 0.126(4) 0.138(4) 0.068(2) 0.042(2) 0.036(2) 0.012(3)
C20 0.085(2) 0.110(3) 0.087(3) 0.029(2) 0.033(2) -0.005(2)
C21 0.070(2) 0.0721(19) 0.0619(18) 0.0136(15) 0.0215(16) 0.0009(15)
C22 0.0614(19) 0.097(3) 0.083(2) 0.0177(19) 0.0152(17) -0.0118(18)
C23 0.084(3) 0.128(3) 0.137(4) 0.022(3) 0.010(2) 0.008(2)
C24 0.123(4) 0.132(4) 0.144(4) -0.033(3) -0.021(3) 0.002(3)
C25 0.076(2) 0.117(3) 0.065(2) 0.017(2) -0.0100(17) 0.006(2)
C26 0.091(3) 0.149(4) 0.146(4) -0.024(3) -0.007(3) 0.028(3)
C27 0.112(3) 0.117(3) 0.164(4) -0.013(3) -0.033(3) 0.017(3)
N3 0.0870(19) 0.0580(15) 0.0703(16) 0.0016(13) 0.0063(15) -0.0074(14)
N4 0.091(2) 0.0653(16) 0.0787(18) -0.0114(14) -0.0036(15) 0.0110(14)
C28 0.098(3) 0.0510(17) 0.078(2) -0.0028(16) -0.0063(19) 0.0044(17)
C29 0.103(3) 0.0645(19) 0.0623(19) -0.0034(16) 0.0117(19) -0.0198(19)
C30 0.097(3) 0.065(2) 0.073(2) -0.0049(17) 0.003(2) -0.0121(19)
C31 0.162(4) 0.130(3) 0.096(3) -0.029(3) -0.023(3) 0.070(3)
C32 0.122(4) 0.090(3) 0.272(7) -0.023(4) 0.017(4) 0.024(3)
C33 0.148(4) 0.131(3) 0.185(4) -0.014(3) 0.073(3) -0.025(3)
C34 0.106(3) 0.108(3) 0.116(3) -0.022(2) -0.015(2) -0.016(2)
C35 0.131(3) 0.112(3) 0.084(3) -0.029(2) 0.023(2) -0.017(2)
C36 0.097(3) 0.089(3) 0.099(3) -0.001(2) 0.014(2) -0.001(2)
C37 0.142(4) 0.111(3) 0.130(4) 0.004(3) 0.012(3) 0.039(3)
C38 0.117(3) 0.176(5) 0.148(4) 0.026(4) 0.050(3) -0.027(3)
N5 0.0753(16) 0.0517(14) 0.0709(16) 0.0082(12) 0.0141(14) 0.0076(12)
N6 0.0724(17) 0.0574(15) 0.0804(18) 0.0064(13) 0.0047(14) 0.0031(13)
C39 0.071(2) 0.0510(16) 0.0725(19) 0.0056(15) 0.0061(16) 0.0049(14)
C40 0.094(2) 0.065(2) 0.0592(19) 0.0040(15) 0.0098(18) 0.0241(19)
C41 0.083(2) 0.072(2) 0.073(2) -0.0024(17) -0.0077(18) 0.0194(19)
C42 0.079(2) 0.085(3) 0.128(3) 0.018(2) 0.008(2) -0.0117(19)
C43 0.104(3) 0.070(2) 0.168(4) 0.008(3) 0.006(3) -0.014(2)
C44 0.100(3) 0.115(3) 0.137(4) 0.034(3) 0.052(3) 0.005(2)
C45 0.114(3) 0.112(3) 0.128(3) -0.011(3) -0.039(3) 0.017(3)
C46 0.155(4) 0.106(3) 0.077(2) 0.032(2) 0.015(2) 0.031(3)
C47 0.089(2) 0.073(2) 0.106(3) 0.019(2) 0.016(2) -0.0057(19)
C48 0.097(3) 0.111(3) 0.165(4) 0.018(3) 0.052(3) 0.003(2)
C49 0.150(4) 0.075(3) 0.133(4) 0.005(2) 0.011(3) -0.024(2)
C50 0.081(4) 0.104(5) 0.112(4) -0.028(4) 0.014(4) -0.016(4)
C51 0.086(5) 0.094(6) 0.115(4) -0.030(4) 0.003(4) -0.014(5)
C52 0.087(5) 0.131(5) 0.116(7) 0.007(4) -0.013(6) -0.008(4)
C53 0.151(7) 0.122(5) 0.116(6) 0.000(5) 0.000(6) 0.010(5)
C54 0.182(8) 0.124(7) 0.149(6) 0.001(5) 0.024(6) 0.043(6)
C55 0.117(6) 0.126(5) 0.107(5) -0.011(4) 0.029(5) 0.016(4)
C56 0.142(6) 0.135(5) 0.140(6) 0.022(4) 0.027(4) -0.005(4)
C50' 0.130(13) 0.158(11) 0.150(10) 0.008(9) 0.030(12) 0.002(12)
C51' 0.073(9) 0.137(11) 0.147(11) 0.005(9) 0.027(12) -0.005(10)
C52' 0.087(12) 0.099(12) 0.173(10) -0.021(9) -0.021(11) -0.034(10)
C53' 0.089(11) 0.123(12) 0.107(8) 0.026(9) -0.030(10) -0.020(11)
C54' 0.102(11) 0.173(11) 0.077(10) -0.011(7) 0.011(11) -0.020(10)
C55' 0.152(14) 0.156(12) 0.118(9) 0.000(8) 0.018(12) 0.014(14)
C56' 0.29(3) 0.23(2) 0.186(13) -0.069(16) 0.031(19) 0.02(2)

loop_
_atom_type_symbol
_atom_type_description
_atom_type_scat_dispersion_real
_atom_type_scat_dispersion_imag
_atom_type_scat_source
C C 0.0033 0.0016 'International Tables Vol C Tables 4.2.6.8 and 6.1.1.4'
H H 0.0000 0.0000 'International Tables Vol C Tables 4.2.6.8 and 6.1.1.4'
Mg Mg 0.0486 0.0363 'International Tables Vol C Tables 4.2.6.8 and 6.1.1.4'
N N 0.0061 0.0033 'International Tables Vol C Tables 4.2.6.8 and 6.1.1.4'
S S 0.1246 0.1234 'International Tables Vol C Tables 4.2.6.8 and 6.1.1.4'

loop_
_geom_angle_atom_site_label_1
_geom_angle_atom_site_label_2
_geom_angle_atom_site_label_3
_geom_angle
C39 Mg1 C28 111.95(12)
C39 Mg1 S2 127.12(9)
C28 Mg1 S2 102.28(9)
C39 Mg1 S3 96.82(8)
C28 Mg1 S3 125.76(11)
S2 Mg1 S3 94.23(4)
C2 S2 Mg1 92.49(9)
C3 S3 Mg1 92.78(9)
C1 N1 C2 110.46(19)
C1 N1 C16 124.9(2)
C2 N1 C16 124.6(2)
C1 N2 C3 110.91(19)
C1 N2 C4 123.7(2)
C3 N2 C4 125.39(19)
N1 C1 N2 105.3(2)
N1 C1 S1 127.35(18)
N2 C1 S1 127.40(19)
C3 C2 N1 106.9(2)
C3 C2 S2 130.46(19)
N1 C2 S2 122.63(17)
C2 C3 N2 106.5(2)
C2 C3 S3 130.00(19)
N2 C3 S3 123.51(17)
C9 C4 C5 123.1(2)
C9 C4 N2 118.5(2)
C5 C4 N2 118.5(2)
C4 C5 C6 116.9(3)
C4 C5 C13 121.7(2)
C6 C5 C13 121.4(3)
C7 C6 C5 120.9(3)
C8 C7 C6 120.5(3)
C7 C8 C9 121.8(3)
C4 C9 C8 116.8(3)
C4 C9 C10' 127.1(14)
C8 C9 C10' 116.1(15)
C4 C9 C10 119.9(9)
C8 C9 C10 123.3(9)
C9 C10 C12 109.9(16)
C9 C10 C11 106.8(14)
C12 C10 C11 111.8(11)
C9 C10' C12' 121(3)
C9 C10' C11' 117(2)
C12' C10' C11' 108.0(16)
C5 C13 C15 110.8(3)
C5 C13 C14 112.9(3)
C15 C13 C14 111.6(3)
C17 C16 C21 123.3(2)
C17 C16 N1 118.7(2)
C21 C16 N1 118.0(2)
C16 C17 C18 117.2(3)
C16 C17 C25 122.4(3)
C18 C17 C25 120.3(3)
C19 C18 C17 121.0(3)
C20 C19 C18 120.8(3)
C19 C20 C21 120.8(3)
C16 C21 C20 116.8(3)
C16 C21 C22 122.8(2)
C20 C21 C22 120.4(3)
C21 C22 C23 112.5(3)
C21 C22 C24 111.1(3)
C23 C22 C24 110.9(3)
C17 C25 C26 112.2(3)
C17 C25 C27 111.8(3)
C26 C25 C27 110.4(3)
C28 N3 C29 111.2(3)
C28 N3 C36 121.3(3)
C29 N3 C36 127.5(3)
C28 N4 C30 111.7(3)
C28 N4 C31 125.2(3)
C30 N4 C31 123.0(3)
N4 C28 N3 104.0(3)
N4 C28 Mg1 129.1(2)
N3 C28 Mg1 124.8(3)
C30 C29 N3 106.3(3)
C30 C29 C35 128.5(3)
N3 C29 C35 125.2(3)
C29 C30 N4 106.8(3)
C29 C30 C34 129.6(3)
N4 C30 C34 123.6(3)
C33 C31 C32 127.1(4)
C33 C31 N4 115.0(4)
C32 C31 N4 110.4(4)
N3 C36 C38 112.4(3)
N3 C36 C37 112.2(3)
C38 C36 C37 114.8(4)
C39 N5 C40 111.4(3)
C39 N5 C47 121.1(3)
C40 N5 C47 127.4(3)
C39 N6 C41 111.9(3)
C39 N6 C42 125.5(3)
C41 N6 C42 122.6(3)
N6 C39 N5 103.6(2)
N6 C39 Mg1 129.8(2)
N5 C39 Mg1 122.0(2)
C41 C40 N5 106.4(3)
C41 C40 C46 127.8(3)
N5 C40 C46 125.8(3)
C40 C41 N6 106.6(3)
C40 C41 C45 129.5(3)
N6 C41 C45 123.8(3)
N6 C42 C44 112.8(3)
N6 C42 C43 109.4(3)
C44 C42 C43 116.2(4)
N5 C47 C49 111.9(3)
N5 C47 C48 111.6(3)
C49 C47 C48 114.3(3)
C51 C50 C55 120.0
C51 C50 C56 122.2(7)
C55 C50 C56 117.8(7)
C50 C51 C52 120.0
C53 C52 C51 120.0
C54 C53 C52 120.0
C55 C54 C53 120.0
C54 C55 C50 120.0
C51' C50' C55' 120.0
C51' C50' C56' 133.5(19)
C55' C50' C56' 106.4(19)
C52' C51' C50' 120.0
C53' C52' C51' 120.0
C52' C53' C54' 120.0
C55' C54' C53' 120.0
C54' C55' C50' 120.0

loop_
_geom_bond_atom_site_label_1
_geom_bond_atom_site_label_2
_geom_bond_distance
Mg1 C39 2.226(3)
Mg1 C28 2.229(3)
Mg1 S2 2.4507(12)
Mg1 S3 2.4495(12)
S1 C1 1.677(3)
S2 C2 1.739(2)
S3 C3 1.735(2)
N1 C1 1.355(3)
N1 C2 1.408(3)
N1 C16 1.432(3)
N2 C1 1.356(3)
N2 C3 1.403(3)
N2 C4 1.436(3)
C2 C3 1.346(3)
C4 C9 1.385(4)
C4 C5 1.388(4)
C5 C6 1.396(4)
C5 C13 1.511(4)
C6 C7 1.368(5)
C7 C8 1.348(5)
C8 C9 1.389(4)
C9 C10' 1.494(14)
C9 C10 1.501(9)
C10 C12 1.525(9)
C10 C11 1.537(10)
C10' C12' 1.525(16)
C10' C11' 1.535(12)
C13 C15 1.516(5)
C13 C14 1.514(5)
C16 C17 1.377(4)
C16 C21 1.387(4)
C17 C18 1.389(4)
C17 C25 1.507(4)
C18 C19 1.358(5)
C19 C20 1.366(5)
C20 C21 1.394(4)
C21 C22 1.511(4)
C22 C23 1.523(5)
C22 C24 1.519(5)
C25 C26 1.519(5)
C25 C27 1.520(5)
N3 C28 1.358(4)
N3 C29 1.391(4)
N3 C36 1.467(4)
N4 C28 1.343(4)
N4 C30 1.385(4)
N4 C31 1.507(5)
C29 C30 1.339(4)
C29 C35 1.499(4)
C30 C34 1.500(5)
C31 C33 1.448(6)
C31 C32 1.466(6)
C36 C38 1.496(5)
C36 C37 1.514(5)
N5 C39 1.357(3)
N5 C40 1.391(4)
N5 C47 1.466(4)
N6 C39 1.349(4)
N6 C41 1.382(4)
N6 C42 1.482(4)
C40 C41 1.339(4)
C40 C46 1.491(4)
C41 C45 1.493(5)
C42 C44 1.478(5)
C42 C43 1.513(5)
C47 C49 1.523(5)
C47 C48 1.528(5)
C50 C51 1.3900
C50 C55 1.3900
C50 C56 1.457(7)
C51 C52 1.3900
C52 C53 1.3900
C53 C54 1.3900
C54 C55 1.3900
C50' C51' 1.3900
C50' C55' 1.3900
C50' C56' 1.472(12)
C51' C52' 1.3900
C52' C53' 1.3900
C53' C54' 1.3900
C54' C55' 1.3900

loop_
_geom_torsion_atom_site_label_1
_geom_torsion_atom_site_label_2
_geom_torsion_atom_site_label_3
_geom_torsion_atom_site_label_4
_geom_torsion
C2 N1 C1 N2 -0.7(3)
C16 N1 C1 N2 178.9(2)
C2 N1 C1 S1 178.86(19)
C16 N1 C1 S1 -1.5(4)
C3 N2 C1 N1 0.7(3)
C4 N2 C1 N1 -177.6(2)
C3 N2 C1 S1 -178.88(19)
C4 N2 C1 S1 2.8(4)
C1 N1 C2 C3 0.5(3)
C16 N1 C2 C3 -179.1(2)
C1 N1 C2 S2 -178.23(18)
C16 N1 C2 S2 2.2(3)
Mg1 S2 C2 C3 -0.6(2)
Mg1 S2 C2 N1 177.82(19)
N1 C2 C3 N2 0.0(3)
S2 C2 C3 N2 178.55(18)
N1 C2 C3 S3 -179.63(18)
S2 C2 C3 S3 -1.0(4)
C1 N2 C3 C2 -0.4(3)
C4 N2 C3 C2 177.9(2)
C1 N2 C3 S3 179.19(18)
C4 N2 C3 S3 -2.5(3)
Mg1 S3 C3 C2 1.8(2)
Mg1 S3 C3 N2 -177.68(19)
C1 N2 C4 C9 81.0(3)
C3 N2 C4 C9 -97.1(3)
C1 N2 C4 C5 -99.4(3)
C3 N2 C4 C5 82.4(3)
C9 C4 C5 C6 0.8(4)
N2 C4 C5 C6 -178.8(2)
C9 C4 C5 C13 -177.8(3)
N2 C4 C5 C13 2.6(4)
C4 C5 C6 C7 -0.9(4)
C13 C5 C6 C7 177.7(3)
C5 C6 C7 C8 0.6(5)
C6 C7 C8 C9 -0.1(6)
C5 C4 C9 C8 -0.3(4)
N2 C4 C9 C8 179.3(2)
C5 C4 C9 C10' 179.0(15)
N2 C4 C9 C10' -1.4(15)
C5 C4 C9 C10 -178.5(8)
N2 C4 C9 C10 1.0(9)
C7 C8 C9 C4 -0.1(5)
C7 C8 C9 C10' -179.5(13)
C7 C8 C9 C10 178.1(9)
C4 C9 C10 C12 -127.3(13)
C8 C9 C10 C12 54.6(17)
C4 C9 C10 C11 111.2(16)
C8 C9 C10 C11 -66.9(19)
C4 C9 C10' C12' -141(2)
C8 C9 C10' C12' 38(3)
C4 C9 C10' C11' 84(3)
C8 C9 C10' C11' -96(3)
C4 C5 C13 C15 102.2(4)
C6 C5 C13 C15 -76.3(4)
C4 C5 C13 C14 -131.8(3)
C6 C5 C13 C14 49.7(4)
C1 N1 C16 C17 88.3(3)
C2 N1 C16 C17 -92.2(3)
C1 N1 C16 C21 -92.6(3)
C2 N1 C16 C21 87.0(3)
C21 C16 C17 C18 -0.3(5)
N1 C16 C17 C18 178.8(3)
C21 C16 C17 C25 -179.6(3)
N1 C16 C17 C25 -0.5(4)
C16 C17 C18 C19 -0.9(6)
C25 C17 C18 C19 178.4(4)
C17 C18 C19 C20 1.3(7)
C18 C19 C20 C21 -0.5(6)
C17 C16 C21 C20 1.0(4)
N1 C16 C21 C20 -178.1(3)
C17 C16 C21 C22 -178.0(3)
N1 C16 C21 C22 2.9(4)
C19 C20 C21 C16 -0.7(5)
C19 C20 C21 C22 178.4(4)
C16 C21 C22 C23 -127.5(3)
C20 C21 C22 C23 53.5(4)
C16 C21 C22 C24 107.4(4)
C20 C21 C22 C24 -71.5(4)
C16 C17 C25 C26 -117.0(4)
C18 C17 C25 C26 63.8(4)
C16 C17 C25 C27 118.4(4)
C18 C17 C25 C27 -60.9(4)
C30 N4 C28 N3 0.6(3)
C31 N4 C28 N3 -177.0(3)
C30 N4 C28 Mg1 -163.3(2)
C31 N4 C28 Mg1 19.1(5)
C29 N3 C28 N4 -0.7(3)
C36 N3 C28 N4 179.8(3)
C29 N3 C28 Mg1 164.2(2)
C36 N3 C28 Mg1 -15.3(4)
C28 N3 C29 C30 0.5(3)
C36 N3 C29 C30 180.0(3)
C28 N3 C29 C35 179.1(3)
C36 N3 C29 C35 -1.4(5)
N3 C29 C30 N4 -0.1(3)
C35 C29 C30 N4 -178.6(3)
N3 C29 C30 C34 180.0(3)
C35 C29 C30 C34 1.4(6)
C28 N4 C30 C29 -0.3(4)
C31 N4 C30 C29 177.3(3)
C28 N4 C30 C34 179.6(3)
C31 N4 C30 C34 -2.7(5)
C28 N4 C31 C33 63.8(6)
C30 N4 C31 C33 -113.6(4)
C28 N4 C31 C32 -88.3(4)
C30 N4 C31 C32 94.3(5)
C28 N3 C36 C38 109.7(4)
C29 N3 C36 C38 -69.7(4)
C28 N3 C36 C37 -119.0(4)
C29 N3 C36 C37 61.6(4)
C41 N6 C39 N5 1.9(3)
C42 N6 C39 N5 -179.8(3)
C41 N6 C39 Mg1 -153.8(2)
C42 N6 C39 Mg1 24.5(4)
C40 N5 C39 N6 -1.2(3)
C47 N5 C39 N6 -178.7(3)
C40 N5 C39 Mg1 156.9(2)
C47 N5 C39 Mg1 -20.5(4)
C39 N5 C40 C41 0.1(3)
C47 N5 C40 C41 177.3(3)
C39 N5 C40 C46 179.1(3)
C47 N5 C40 C46 -3.6(5)
N5 C40 C41 N6 1.1(3)
C46 C40 C41 N6 -177.9(3)
N5 C40 C41 C45 -177.8(3)
C46 C40 C41 C45 3.1(6)
C39 N6 C41 C40 -1.9(3)
C42 N6 C41 C40 179.7(3)
C39 N6 C41 C45 177.1(3)
C42 N6 C41 C45 -1.3(5)
C39 N6 C42 C44 46.9(4)
C41 N6 C42 C44 -135.0(3)
C39 N6 C42 C43 -84.1(4)
C41 N6 C42 C43 94.1(4)
C39 N5 C47 C49 -119.2(3)
C40 N5 C47 C49 63.8(4)
C39 N5 C47 C48 111.3(3)
C40 N5 C47 C48 -65.7(4)
C55 C50 C51 C52 0.0
C56 C50 C51 C52 -177.3(7)
C50 C51 C52 C53 0.0
C51 C52 C53 C54 0.0
C52 C53 C54 C55 0.0
C53 C54 C55 C50 0.0
C51 C50 C55 C54 0.0
C56 C50 C55 C54 177.4(7)
C55' C50' C51' C52' 0.0
C56' C50' C51' C52' 176(2)
C50' C51' C52' C53' 0.0
C51' C52' C53' C54' 0.0
C52' C53' C54' C55' 0.0
C53' C54' C55' C50' 0.0
C51' C50' C55' C54' 0.0
C56' C50' C55' C54' -176.8(17)
